data_2220908
loop_
_publ_author_name
'Danford, James J.'
'Arif, Atta M.'
'Berreau, Lisa M.'

_publ_section_title
;
 Poly[1-ethyl-3-methylimidazolium [tri-\m-chlorido-chromate(II)]]
;
_journal_coeditor_code SI2146
_journal_issue 2
_journal_name_full 'Acta Crystallographica Section E'
_journal_page_first m227
_journal_paper_doi 10.1107/S1600536809002281
_journal_volume 65
_journal_year 2009
_chemical_formula_iupac '(C6 H11 N2) [Cr Cl3]'
_chemical_formula_moiety 'C6 H11 N2 + , Cr Cl3 -'
_chemical_formula_sum 'C6 H11 Cl3 Cr N2'
_chemical_formula_weight 269.52
_chemical_name_systematic
;<i>catena</i>-Poly[1-ethyl-3-methylimidazolium
 [tri-\m-chlorido-chromate(II)]]
;
_space_group_IT_number 14
_symmetry_cell_setting monoclinic
_symmetry_space_group_name_Hall '-P 2yab'
_symmetry_space_group_name_H-M 'P 1 21/a 1'
_atom_sites_solution_hydrogens geom
_atom_sites_solution_primary direct
_atom_sites_solution_secondary difmap
_audit_creation_method SHELXL97
_cell_angle_alpha 90.00
_cell_angle_beta 95.6881(14)
_cell_angle_gamma 90.00
_cell_formula_units_Z 4
_cell_length_a 6.66150(10)
_cell_length_b 16.4317(4)
_cell_length_c 9.5258(2)
_cell_measurement_reflns_used 8584
_cell_measurement_temperature 150.0(10)
_cell_measurement_theta_max 27.485
_cell_measurement_theta_min 1.018
_cell_volume 1037.56(4)
_computing_cell_refinement 'DENZO-SMN (Otwinowski & Minor, 1997)'
_computing_data_collection 'COLLECT (Nonius, 1999)'
_computing_data_reduction 'DENZO-SMN (Otwinowski & Minor, 1997)'
_computing_molecular_graphics 'WinGX (Farrugia, 1999)'
_computing_publication_material 'Crystalmaker (Palmer, 2005)'
_computing_structure_refinement 'SHELXL97 (Sheldrick, 2008)'
_computing_structure_solution 'SIR97 (Altomare <i>et al.</i>,  1999)'
_diffrn_ambient_temperature 150.0(10)
_diffrn_measured_fraction_theta_full 0.997
_diffrn_measured_fraction_theta_max 0.997
_diffrn_measurement_device_type 'Nonius KappaCCD'
_diffrn_measurement_method '\f and \w'
_diffrn_radiation_monochromator graphite
_diffrn_radiation_source 'fine-focus sealed tube'
_diffrn_radiation_type MoK\a
_diffrn_radiation_wavelength 0.71073
_diffrn_reflns_av_R_equivalents 0.0181
_diffrn_reflns_av_sigmaI/netI 0.0289
_diffrn_reflns_limit_h_max 8
_diffrn_reflns_limit_h_min -8
_diffrn_reflns_limit_k_max 21
_diffrn_reflns_limit_k_min -20
_diffrn_reflns_limit_l_max 12
_diffrn_reflns_limit_l_min -12
_diffrn_reflns_number 4056
_diffrn_reflns_theta_full 27.49
_diffrn_reflns_theta_max 27.49
_diffrn_reflns_theta_min 2.48
_exptl_absorpt_coefficient_mu 1.823
_exptl_absorpt_correction_T_max 0.7716
_exptl_absorpt_correction_T_min 0.6586
_exptl_absorpt_correction_type multi-scan
_exptl_absorpt_process_details
;
[DENZO-SMN (Otwinowski & Minor, 1997) with scaling algorithm from
Fox & Holmes (1966)]
;
_exptl_crystal_colour yellow
_exptl_crystal_density_diffrn 1.725
_exptl_crystal_density_method 'not measured'
_exptl_crystal_description prism
_exptl_crystal_F_000 544
_exptl_crystal_size_max 0.25
_exptl_crystal_size_mid 0.20
_exptl_crystal_size_min 0.15
_refine_diff_density_max 0.417
_refine_diff_density_min -0.484
_refine_ls_extinction_coef 0.0064(9)
_refine_ls_extinction_expression Fc^*^=kFc[1+0.001xFc^2^\l^3^/sin(2\q)]^-1/4^
_refine_ls_extinction_method 'SHELXL97 (Sheldrick, 2008)'
_refine_ls_goodness_of_fit_ref 1.084
_refine_ls_hydrogen_treatment refall
_refine_ls_matrix_type full
_refine_ls_number_parameters 154
_refine_ls_number_reflns 2384
_refine_ls_number_restraints 0
_refine_ls_restrained_S_all 1.084
_refine_ls_R_factor_all 0.0321
_refine_ls_R_factor_gt 0.0262
_refine_ls_shift/su_max 0.000
_refine_ls_shift/su_mean 0.000
_refine_ls_structure_factor_coef Fsqd
_refine_ls_weighting_details 'w = 1/[\s^2^(Fo^2^)+(0.0236P)^2^+0.6211P] where P=(Fo^2^+2Fc^2^)/3'
_refine_ls_weighting_scheme calc
_refine_ls_wR_factor_gt 0.0613
_refine_ls_wR_factor_ref 0.0642
_reflns_number_gt 2082
_reflns_number_total 2384
_reflns_threshold_expression I>2\s(I)
_cod_data_source_file si2146.cif
_cod_data_source_block I
_cod_original_sg_symbol_H-M 'P 21/a'
_cod_database_code 2220908
_cod_database_fobs_code 2220908

loop_
_symmetry_equiv_pos_as_xyz
'x, y, z'
'-x+1/2, y+1/2, -z'
'-x, -y, -z'
'x-1/2, -y-1/2, z'

loop_
_atom_site_type_symbol
_atom_site_label
_atom_site_fract_x
_atom_site_fract_y
_atom_site_fract_z
_atom_site_U_iso_or_equiv
_atom_site_adp_type
_atom_site_calc_flag
_atom_site_refinement_flags
_atom_site_occupancy
_atom_site_disorder_assembly
_atom_site_disorder_group
Cr Cr1 0.30848(4) 0.251150(16) 0.79201(3) 0.01432(10) Uani d . 1 . .
Cl Cl1 0.09238(6) 0.18418(3) 0.61278(4) 0.01959(12) Uani d . 1 . .
Cl Cl2 0.52336(6) 0.31399(3) 0.97636(4) 0.01856(12) Uani d . 1 . .
Cl Cl3 0.55581(5) 0.14110(3) 0.79810(4) 0.01695(12) Uani d . 1 . .
N N1 0.7020(2) 0.05812(10) 0.24223(15) 0.0209(3) Uani d . 1 . .
N N2 0.4931(2) 0.14965(9) 0.30051(15) 0.0191(3) Uani d . 1 . .
C C1 0.5869(3) 0.11968(12) 0.19414(18) 0.0198(4) Uani d . 1 . .
C C2 0.6805(3) 0.04791(13) 0.3837(2) 0.0301(4) Uani d . 1 . .
C C3 0.5517(3) 0.10515(13) 0.4202(2) 0.0281(4) Uani d . 1 . .
C C4 0.3515(3) 0.21791(13) 0.2924(2) 0.0243(4) Uani d . 1 . .
C C5 0.8379(3) 0.01037(13) 0.1611(2) 0.0269(4) Uani d . 1 . .
C C6 1.0520(3) 0.01492(15) 0.2275(3) 0.0339(5) Uani d . 1 . .
H H1 0.574(3) 0.1415(13) 0.104(2) 0.022(5) Uiso d . 1 . .
H H2 0.748(4) 0.0075(16) 0.435(3) 0.043(7) Uiso d . 1 . .
H H3 0.508(4) 0.1180(16) 0.506(3) 0.044(7) Uiso d . 1 . .
H H4A 0.350(5) 0.2419(19) 0.206(4) 0.071(10) Uiso d . 1 . .
H H4B 0.236(5) 0.1996(19) 0.309(3) 0.068(9) Uiso d . 1 . .
H H4C 0.384(4) 0.2545(18) 0.356(3) 0.059(9) Uiso d . 1 . .
H H5A 0.829(4) 0.0344(15) 0.067(3) 0.042(7) Uiso d . 1 . .
H H5B 0.787(4) -0.0452(16) 0.156(2) 0.040(6) Uiso d . 1 . .
H H6A 1.142(4) -0.0168(17) 0.176(3) 0.047(7) Uiso d . 1 . .
H H6B 1.061(3) -0.0057(16) 0.319(3) 0.040(7) Uiso d . 1 . .
H H6C 1.099(4) 0.0705(19) 0.240(3) 0.059(8) Uiso d . 1 . .

loop_
_atom_site_aniso_label
_atom_site_aniso_U_11
_atom_site_aniso_U_22
_atom_site_aniso_U_33
_atom_site_aniso_U_12
_atom_site_aniso_U_13
_atom_site_aniso_U_23
Cr1 0.01154(15) 0.01684(18) 0.01412(15) 0.00097(10) -0.00098(10) -0.00138(10)
Cl1 0.0171(2) 0.0254(3) 0.0157(2) -0.00134(16) -0.00144(15) -0.00269(16)
Cl2 0.0179(2) 0.0211(2) 0.0160(2) -0.00030(15) -0.00131(15) -0.00306(16)
Cl3 0.0136(2) 0.0164(2) 0.0207(2) -0.00014(14) 0.00140(15) -0.00127(15)
N1 0.0225(7) 0.0204(8) 0.0203(7) -0.0013(6) 0.0042(6) 0.0004(6)
N2 0.0186(7) 0.0226(8) 0.0161(7) -0.0017(6) 0.0011(5) -0.0013(6)
C1 0.0210(8) 0.0225(9) 0.0161(8) -0.0027(7) 0.0021(7) -0.0006(7)
C2 0.0343(10) 0.0329(12) 0.0234(9) 0.0053(9) 0.0043(8) 0.0090(9)
C3 0.0303(10) 0.0373(12) 0.0172(9) 0.0022(9) 0.0043(7) 0.0039(8)
C4 0.0195(9) 0.0278(11) 0.0256(10) 0.0013(8) 0.0027(7) -0.0044(9)
C5 0.0284(10) 0.0215(10) 0.0321(10) -0.0001(8) 0.0087(8) -0.0030(8)
C6 0.0277(11) 0.0314(13) 0.0434(13) 0.0049(9) 0.0072(9) 0.0024(10)

loop_
_atom_type_symbol
_atom_type_description
_atom_type_scat_dispersion_real
_atom_type_scat_dispersion_imag
_atom_type_scat_source
C C 0.0033 0.0016 'International Tables Vol C Tables 4.2.6.8 and 6.1.1.4'
H H 0.0000 0.0000 'International Tables Vol C Tables 4.2.6.8 and 6.1.1.4'
N N 0.0061 0.0033 'International Tables Vol C Tables 4.2.6.8 and 6.1.1.4'
Cl Cl 0.1484 0.1585 'International Tables Vol C Tables 4.2.6.8 and 6.1.1.4'
Cr Cr 0.3209 0.6236 'International Tables Vol C Tables 4.2.6.8 and 6.1.1.4'

loop_
_geom_angle_atom_site_label_1
_geom_angle_atom_site_label_2
_geom_angle_atom_site_label_3
_geom_angle_site_symmetry_1
_geom_angle_site_symmetry_3
_geom_angle
_geom_angle_publ_flag
Cl2 Cr1 Cl1 . . 177.976(19) yes
Cl2 Cr1 Cl3 . . 87.073(15) yes
Cl1 Cr1 Cl3 . . 91.904(16) yes
Cl2 Cr1 Cl3 . 4_565 91.906(16) yes
Cl1 Cr1 Cl3 . 4_565 89.027(15) yes
Cl3 Cr1 Cl3 . 4_565 176.95(2) yes
Cr1 Cl3 Cr1 . 4_665 85.856(13) yes
C1 N1 C2 . . 108.55(16) ?
C1 N1 C5 . . 126.20(16) ?
C2 N1 C5 . . 125.20(17) ?
C1 N2 C3 . . 108.45(16) ?
C1 N2 C4 . . 126.18(16) ?
C3 N2 C4 . . 125.37(15) ?
N1 C1 N2 . . 108.52(15) ?
N1 C1 H1 . . 127.8(13) ?
N2 C1 H1 . . 123.6(13) ?
C3 C2 N1 . . 107.38(18) ?
C3 C2 H2 . . 131.7(16) ?
N1 C2 H2 . . 121.0(16) ?
C2 C3 N2 . . 107.08(16) ?
C2 C3 H3 . . 131.2(17) ?
N2 C3 H3 . . 121.7(17) ?
N2 C4 H4A . . 109(2) ?
N2 C4 H4B . . 108(2) ?
H4A C4 H4B . . 113(3) ?
N2 C4 H4C . . 112(2) ?
H4A C4 H4C . . 108(3) ?
H4B C4 H4C . . 106(3) ?
N1 C5 C6 . . 111.08(17) ?
N1 C5 H5A . . 106.3(14) ?
C6 C5 H5A . . 109.7(14) ?
N1 C5 H5B . . 107.4(14) ?
C6 C5 H5B . . 112.2(14) ?
H5A C5 H5B . . 110(2) ?
C5 C6 H6A . . 111.9(15) ?
C5 C6 H6B . . 110.2(15) ?
H6A C6 H6B . . 107(2) ?
C5 C6 H6C . . 112.4(17) ?
H6A C6 H6C . . 111(2) ?
H6B C6 H6C . . 104(2) ?

loop_
_geom_bond_atom_site_label_1
_geom_bond_atom_site_label_2
_geom_bond_site_symmetry_2
_geom_bond_distance
_geom_bond_publ_flag
Cr1 Cl2 . 2.3876(5) yes
Cr1 Cl1 . 2.3898(5) yes
Cr1 Cl3 . 2.4431(5) yes
Cr1 Cl3 4_565 2.4476(5) yes
N1 C1 . 1.323(2) ?
N1 C2 . 1.380(2) ?
N1 C5 . 1.473(2) ?
N2 C1 . 1.336(2) ?
N2 C3 . 1.378(2) ?
N2 C4 . 1.463(3) ?
C1 H1 . 0.93(2) ?
C2 C3 . 1.342(3) ?
C2 H2 . 0.91(3) ?
C3 H3 . 0.91(3) ?
C4 H4A . 0.91(3) ?
C4 H4B . 0.86(3) ?
C4 H4C . 0.86(3) ?
C5 C6 . 1.503(3) ?
C5 H5A . 0.97(2) ?
C5 H5B . 0.97(3) ?
C6 H6A . 0.96(3) ?
C6 H6B . 0.93(3) ?
C6 H6C . 0.97(3) ?

loop_
_geom_torsion_atom_site_label_1
_geom_torsion_atom_site_label_2
_geom_torsion_atom_site_label_3
_geom_torsion_atom_site_label_4
_geom_torsion_site_symmetry_1
_geom_torsion_site_symmetry_2
_geom_torsion_site_symmetry_3
_geom_torsion_site_symmetry_4
_geom_torsion
_geom_torsion_publ_flag
Cl2 Cr1 Cl3 Cr1 . . . 4_665 -48.298(16) ?
Cl1 Cr1 Cl3 Cr1 . . . 4_665 133.450(13) ?
C2 N1 C1 N2 . . . . 0.4(2) ?
C5 N1 C1 N2 . . . . -177.10(16) ?
C3 N2 C1 N1 . . . . 0.0(2) ?
C4 N2 C1 N1 . . . . -179.80(17) ?
C1 N1 C2 C3 . . . . -0.7(2) ?
C5 N1 C2 C3 . . . . 176.88(18) ?
N1 C2 C3 N2 . . . . 0.6(2) ?
C1 N2 C3 C2 . . . . -0.4(2) ?
C4 N2 C3 C2 . . . . 179.39(18) ?
C1 N1 C5 C6 . . . . 121.0(2) ?
C2 N1 C5 C6 . . . . -56.1(3) ?
